data_4061763
_journal_name_full Organometallics
_journal_paper_doi 10.1021/om050625b
_journal_year 2005
_chemical_formula_sum 'C36 H52 Fe N2'
_chemical_formula_weight 568.65
_space_group_IT_number 14
_symmetry_cell_setting monoclinic
_symmetry_space_group_name_Hall '-P 2ybc'
_symmetry_space_group_name_H-M 'P 1 21/c 1'
_cell_angle_alpha 90.00
_cell_angle_beta 114.480(3)
_cell_angle_gamma 90.00
_cell_formula_units_Z 4
_cell_length_a 17.2868(9)
_cell_length_b 10.3209(6)
_cell_length_c 19.7337(10)
_cell_measurement_temperature 173(2)
_cell_volume 3204.3(3)
_diffrn_ambient_temperature 173(2)
_exptl_crystal_density_diffrn 1.179
_cod_depositor_comments
;
The following automatic conversions were performed:
'_symmetry_cell_setting' value 'Monoclinic' changed to 'monoclinic'
according to '/home/saulius/struct/CIF-dictionaries/cif_core.dic'
dictionary named 'cif_core.dic' version 2.4.1 from 2010-06-29.

Automatic conversion script
Id: cif_fix_enum 1527 2010-12-29 10:47:43Z saulius 
;
_cod_original_sg_symbol_H-M 'P 2/c'
_cod_database_code 4061763

loop_
_symmetry_equiv_pos_as_xyz
'x, y, z'
'-x, y+1/2, -z+1/2'
'-x, -y, -z'
'x, -y-1/2, z-1/2'

loop_
_atom_site_label
_atom_site_type_symbol
_atom_site_fract_x
_atom_site_fract_y
_atom_site_fract_z
_atom_site_U_iso_or_equiv
_atom_site_adp_type
_atom_site_occupancy
_atom_site_symmetry_multiplicity
_atom_site_calc_flag
_atom_site_refinement_flags
_atom_site_disorder_assembly
_atom_site_disorder_group
Fe1 Fe 0.23498(2) 0.44673(3) 0.468311(17) 0.02493(10) Uani 0.9436(13) 1 d P A 1
Fe1' Fe 0.2422(3) 0.3065(5) 0.5460(3) 0.0236(16) Uani 0.0564(13) 1 d P A 2
N1 N 0.22452(11) 0.43882(16) 0.56525(9) 0.0243(3) Uani 1 1 d . . .
N2 N 0.22120(11) 0.25633(17) 0.47665(9) 0.0262(4) Uani 1 1 d . . .
C1 C 0.19053(19) 0.2948(3) 0.65194(14) 0.0368(5) Uani 1 1 d . . .
H1C H 0.2210(18) 0.231(3) 0.6802(17) 0.040(8) Uiso 1 1 d . . .
H1B H 0.207(2) 0.367(4) 0.689(2) 0.064(10) Uiso 1 1 d . . .
H1A H 0.138(2) 0.270(4) 0.642(2) 0.064(10) Uiso 1 1 d . . .
C2 C 0.20618(14) 0.3210(2) 0.58363(11) 0.0259(4) Uani 1 1 d . A .
C3 C 0.20356(14) 0.2200(2) 0.53440(11) 0.0275(4) Uani 1 1 d . A .
C4 C 0.1843(2) 0.0835(2) 0.54774(15) 0.0390(6) Uani 1 1 d . . .
H4C H 0.217(2) 0.052(3) 0.5909(19) 0.044(8) Uiso 1 1 d . . .
H4B H 0.132(2) 0.074(3) 0.5469(17) 0.041(8) Uiso 1 1 d . . .
H4A H 0.203(2) 0.018(4) 0.519(2) 0.072(11) Uiso 1 1 d . . .
C5 C 0.24985(14) 0.5433(2) 0.61768(11) 0.0264(4) Uani 1 1 d . A .
C6 C 0.33580(15) 0.5526(2) 0.66836(13) 0.0342(5) Uani 1 1 d . . .
C7 C 0.36178(16) 0.6643(3) 0.71122(14) 0.0391(6) Uani 1 1 d . A .
H7 H 0.418(2) 0.675(3) 0.7400(19) 0.060(10) Uiso 1 1 d . . .
C8 C 0.30555(17) 0.7616(2) 0.70683(14) 0.0377(5) Uani 1 1 d . . .
H8 H 0.323(2) 0.830(3) 0.7359(18) 0.051(9) Uiso 1 1 d . . .
C9 C 0.22060(16) 0.7483(2) 0.65947(13) 0.0328(5) Uani 1 1 d . A .
H9 H 0.1819(19) 0.810(3) 0.6567(17) 0.047(8) Uiso 1 1 d . . .
C10 C 0.19125(13) 0.6407(2) 0.61340(11) 0.0260(4) Uani 1 1 d . . .
C11 C 0.39901(17) 0.4433(3) 0.67728(16) 0.0460(7) Uani 1 1 d . A .
H11 H 0.3720(17) 0.379(3) 0.6345(16) 0.036(7) Uiso 1 1 d . . .
C12 C 0.4844(2) 0.4913(5) 0.6808(2) 0.0629(9) Uani 1 1 d . . .
H12C H 0.474(3) 0.542(4) 0.636(3) 0.080(13) Uiso 1 1 d . . .
H12A H 0.519(2) 0.418(3) 0.6815(18) 0.049(8) Uiso 1 1 d . . .
H12B H 0.511(3) 0.535(4) 0.720(3) 0.086(15) Uiso 1 1 d . . .
C13 C 0.4146(2) 0.3636(4) 0.7476(2) 0.0653(9) Uani 1 1 d . . .
H13B H 0.451(2) 0.429(3) 0.796(2) 0.058(10) Uiso 1 1 d . . .
H13A H 0.461(2) 0.297(4) 0.758(2) 0.071(11) Uiso 1 1 d . . .
H13C H 0.354(3) 0.332(4) 0.745(2) 0.082(12) Uiso 1 1 d . . .
C14 C 0.09772(14) 0.6278(2) 0.56302(12) 0.0296(4) Uani 1 1 d . A .
H14 H 0.0941(18) 0.565(3) 0.5331(16) 0.037(7) Uiso 1 1 d . . .
C15 C 0.0594(2) 0.7495(3) 0.51800(17) 0.0468(7) Uani 1 1 d . . .
H15C H 0.0635(19) 0.821(3) 0.5492(17) 0.042(8) Uiso 1 1 d . . .
H15B H 0.084(2) 0.772(3) 0.4910(18) 0.045(9) Uiso 1 1 d . . .
H15A H 0.0002(19) 0.739(3) 0.4821(16) 0.039(7) Uiso 1 1 d . . .
C16 C 0.04749(18) 0.5891(3) 0.60775(17) 0.0421(6) Uani 1 1 d . . .
H16C H 0.067(2) 0.509(3) 0.6346(18) 0.050(9) Uiso 1 1 d . . .
H16B H 0.0580(17) 0.643(3) 0.6476(16) 0.032(7) Uiso 1 1 d . . .
H16A H -0.011(2) 0.583(3) 0.5810(19) 0.058(10) Uiso 1 1 d . . .
C17 C 0.23546(14) 0.1622(2) 0.42985(11) 0.0282(4) Uani 1 1 d . A .
C18 C 0.16815(14) 0.1115(2) 0.36691(11) 0.0284(4) Uani 1 1 d . . .
C19 C 0.18796(17) 0.0254(2) 0.32132(12) 0.0333(5) Uani 1 1 d . A .
H19 H 0.1434(19) -0.010(3) 0.2805(17) 0.042(8) Uiso 1 1 d . . .
C20 C 0.27032(18) -0.0058(2) 0.33578(14) 0.0382(5) Uani 1 1 d . . .
H20 H 0.282(2) -0.060(3) 0.3075(18) 0.049(9) Uiso 1 1 d . . .
C21 C 0.33629(18) 0.0451(3) 0.39773(15) 0.0413(6) Uani 1 1 d . A .
H21 H 0.398(2) 0.020(4) 0.4076(19) 0.064(10) Uiso 1 1 d . . .
C22 C 0.32045(16) 0.1286(2) 0.44579(13) 0.0357(5) Uani 1 1 d . . .
C23 C 0.07605(15) 0.1437(2) 0.34732(13) 0.0329(5) Uani 1 1 d . A .
H23 H 0.0743(14) 0.214(2) 0.3789(13) 0.018(5) Uiso 1 1 d . . .
C24 C 0.0272(2) 0.0272(3) 0.35749(19) 0.0460(6) Uani 1 1 d . . .
H24C H 0.024(2) -0.056(3) 0.326(2) 0.065(10) Uiso 1 1 d . . .
H24B H 0.049(2) -0.002(3) 0.4071(19) 0.048(8) Uiso 1 1 d . . .
H24A H -0.032(2) 0.048(3) 0.348(2) 0.063(10) Uiso 1 1 d . . .
C25 C 0.0311(2) 0.1934(3) 0.26700(15) 0.0464(7) Uani 1 1 d . . .
H25C H -0.022(2) 0.222(4) 0.258(2) 0.063(10) Uiso 1 1 d . . .
H25B H 0.065(2) 0.267(3) 0.2581(18) 0.051(9) Uiso 1 1 d . . .
H25A H 0.024(2) 0.119(4) 0.228(2) 0.062(10) Uiso 1 1 d . . .
C26 C 0.39417(17) 0.1785(3) 0.51544(16) 0.0460(6) Uani 1 1 d . A .
H26 H 0.372(2) 0.259(4) 0.5314(19) 0.061(10) Uiso 1 1 d . . .
C27 C 0.4137(2) 0.0838(4) 0.58026(18) 0.0633(10) Uani 1 1 d . . .
H27B H 0.351(3) 0.060(4) 0.595(2) 0.080(12) Uiso 1 1 d . . .
H27A H 0.430(2) 0.000(4) 0.567(2) 0.066(10) Uiso 1 1 d . . .
H27C H 0.465(3) 0.120(4) 0.626(2) 0.078(12) Uiso 1 1 d . . .
C28 C 0.4745(2) 0.2083(4) 0.5040(2) 0.0622(9) Uani 1 1 d . . .
H28C H 0.454(3) 0.263(5) 0.450(3) 0.102(15) Uiso 1 1 d . . .
H28B H 0.514(3) 0.251(4) 0.551(2) 0.077(12) Uiso 1 1 d . . .
H28A H 0.500(2) 0.117(3) 0.4989(19) 0.059(9) Uiso 1 1 d . . .
C29 C 0.33516(19) 0.5070(4) 0.4421(2) 0.0610(9) Uani 1 1 d . . .
H29 H 0.380(3) 0.433(4) 0.456(3) 0.094(14) Uiso 1 1 d . . .
C30 C 0.32658(19) 0.5952(3) 0.49077(19) 0.0543(8) Uani 1 1 d . A .
H30 H 0.383(3) 0.585(4) 0.562(2) 0.089(13) Uiso 1 1 d . . .
C31 C 0.2811(2) 0.7232(3) 0.4699(2) 0.0650(9) Uani 1 1 d . . .
H31A H 0.2724 0.7571 0.5132 0.078 Uiso 1 1 calc R A .
H31B H 0.3175 0.7856 0.4585 0.078 Uiso 1 1 calc R . .
C32 C 0.19690(19) 0.7149(3) 0.40445(19) 0.0509(7) Uani 1 1 d . A .
H32A H 0.1602 0.7860 0.4077 0.061 Uiso 1 1 calc R . .
H32B H 0.2055 0.7278 0.3584 0.061 Uiso 1 1 calc R . .
C33 C 0.15165(16) 0.5877(2) 0.39893(14) 0.0374(5) Uani 1 1 d . . .
H33 H 0.101(2) 0.590(3) 0.4105(19) 0.061(10) Uiso 1 1 d . . .
C34 C 0.15759(18) 0.4827(3) 0.35672(13) 0.0422(6) Uani 1 1 d . A .
H34 H 0.108(2) 0.411(3) 0.3404(17) 0.048(8) Uiso 1 1 d . . .
C35 C 0.2122(3) 0.4782(4) 0.31452(17) 0.0666(10) Uani 1 1 d . . .
H35A H 0.1848 0.5302 0.2685 0.080 Uiso 1 1 calc R A .
H35B H 0.2154 0.3875 0.2995 0.080 Uiso 1 1 calc R . .
C36 C 0.3040(3) 0.5297(5) 0.3590(2) 0.0761(12) Uani 1 1 d . A .
H36A H 0.3429 0.4859 0.3410 0.091 Uiso 1 1 calc R . .
H36B H 0.3055 0.6237 0.3496 0.091 Uiso 1 1 calc R . .

loop_
_atom_site_aniso_label
_atom_site_aniso_U_11
_atom_site_aniso_U_22
_atom_site_aniso_U_33
_atom_site_aniso_U_23
_atom_site_aniso_U_13
_atom_site_aniso_U_12
Fe1 0.02897(17) 0.02290(16) 0.02220(15) 0.00464(12) 0.00989(12) 0.00261(12)
Fe1' 0.024(3) 0.019(3) 0.025(3) 0.0004(19) 0.007(2) 0.0025(19)
N1 0.0272(8) 0.0211(8) 0.0227(7) -0.0013(6) 0.0085(6) 0.0015(6)
N2 0.0303(9) 0.0238(8) 0.0222(8) -0.0002(6) 0.0087(7) 0.0054(7)
C1 0.0491(15) 0.0346(12) 0.0300(11) -0.0020(10) 0.0196(11) -0.0046(11)
C2 0.0303(10) 0.0240(9) 0.0224(9) 0.0012(7) 0.0098(8) 0.0009(8)
C3 0.0329(10) 0.0222(10) 0.0250(9) 0.0023(7) 0.0096(8) 0.0029(8)
C4 0.0564(17) 0.0263(11) 0.0355(12) 0.0014(9) 0.0202(12) -0.0037(11)
C5 0.0299(10) 0.0235(9) 0.0250(9) -0.0033(7) 0.0107(8) -0.0011(8)
C6 0.0303(11) 0.0361(12) 0.0324(11) -0.0059(9) 0.0090(9) 0.0002(9)
C7 0.0302(11) 0.0456(14) 0.0379(12) -0.0135(11) 0.0107(10) -0.0089(10)
C8 0.0453(13) 0.0300(11) 0.0382(12) -0.0140(10) 0.0176(10) -0.0125(10)
C9 0.0408(12) 0.0237(10) 0.0363(11) -0.0055(9) 0.0184(10) 0.0004(9)
C10 0.0281(10) 0.0240(9) 0.0268(9) -0.0019(8) 0.0121(8) 0.0003(8)
C11 0.0324(12) 0.0495(15) 0.0437(14) -0.0126(12) 0.0035(10) 0.0089(11)
C12 0.0343(15) 0.092(3) 0.058(2) 0.007(2) 0.0138(14) 0.0198(17)
C13 0.0515(18) 0.0504(18) 0.083(3) 0.0135(17) 0.0170(18) 0.0145(15)
C14 0.0280(10) 0.0292(11) 0.0291(10) -0.0046(8) 0.0094(8) 0.0052(8)
C15 0.0483(16) 0.0460(16) 0.0419(14) 0.0077(13) 0.0146(13) 0.0187(13)
C16 0.0336(13) 0.0479(15) 0.0456(14) -0.0030(12) 0.0174(11) -0.0027(11)
C17 0.0370(11) 0.0225(9) 0.0232(9) 0.0009(7) 0.0107(8) 0.0067(8)
C18 0.0361(11) 0.0228(9) 0.0233(9) 0.0002(7) 0.0092(8) 0.0047(8)
C19 0.0471(13) 0.0268(10) 0.0245(10) -0.0031(8) 0.0135(10) 0.0031(9)
C20 0.0574(16) 0.0307(12) 0.0334(11) -0.0026(9) 0.0256(11) 0.0076(11)
C21 0.0441(14) 0.0403(13) 0.0427(13) -0.0012(11) 0.0213(11) 0.0141(11)
C22 0.0385(12) 0.0325(12) 0.0337(11) 0.0006(9) 0.0125(10) 0.0105(9)
C23 0.0339(11) 0.0278(11) 0.0296(10) -0.0063(9) 0.0058(9) 0.0038(9)
C24 0.0428(15) 0.0404(14) 0.0524(16) -0.0077(12) 0.0173(13) -0.0026(11)
C25 0.0459(15) 0.0438(15) 0.0311(12) -0.0047(11) -0.0026(11) 0.0098(12)
C26 0.0347(12) 0.0480(15) 0.0456(14) -0.0081(12) 0.0071(11) 0.0125(11)
C27 0.060(2) 0.071(2) 0.0394(15) 0.0005(15) 0.0009(14) 0.0263(17)
C28 0.0373(15) 0.062(2) 0.082(2) -0.0177(19) 0.0187(16) 0.0068(14)
C29 0.0382(15) 0.085(2) 0.067(2) 0.0386(19) 0.0286(14) 0.0127(16)
C30 0.0404(14) 0.0580(18) 0.0576(17) 0.0170(15) 0.0133(13) -0.0122(13)
C31 0.078(2) 0.0399(16) 0.075(2) 0.0063(15) 0.0299(19) -0.0164(15)
C32 0.0516(16) 0.0308(13) 0.075(2) 0.0112(13) 0.0309(15) 0.0051(11)
C33 0.0311(11) 0.0358(12) 0.0424(13) 0.0157(10) 0.0124(10) 0.0044(9)
C34 0.0488(14) 0.0465(14) 0.0242(10) 0.0086(10) 0.0081(10) -0.0082(12)
C35 0.092(3) 0.076(2) 0.0384(15) -0.0065(15) 0.0332(17) -0.013(2)
C36 0.080(3) 0.101(3) 0.071(2) 0.022(2) 0.055(2) 0.017(2)

loop_
_geom_bond_atom_site_label_1
_geom_bond_atom_site_label_2
_geom_bond_distance
_geom_bond_site_symmetry_2
_geom_bond_publ_flag
Fe1 N1 1.9964(18) . ?
Fe1 N2 1.9944(18) . ?
Fe1 C34 2.082(2) . ?
Fe1 C29 2.096(3) . ?
Fe1 C33 2.105(2) . ?
Fe1 C30 2.115(3) . ?
Fe1' C3 1.081(6) . ?
Fe1' C2 1.159(6) . ?
Fe1' N2 1.364(5) . ?
Fe1' N1 1.483(5) . ?
N1 C2 1.344(3) . ?
N1 C5 1.432(3) . ?
N2 C3 1.349(3) . ?
N2 C17 1.430(3) . ?
C1 C2 1.505(3) . ?
C2 C3 1.413(3) . ?
C3 C4 1.495(3) . ?
C5 C10 1.405(3) . ?
C5 C6 1.409(3) . ?
C6 C7 1.389(3) . ?
C6 C11 1.529(3) . ?
C7 C8 1.376(4) . ?
C8 C9 1.383(4) . ?
C9 C10 1.391(3) . ?
C10 C14 1.513(3) . ?
C11 C13 1.539(5) . ?
C11 C12 1.531(5) . ?
C14 C15 1.522(4) . ?
C14 C16 1.526(4) . ?
C17 C18 1.405(3) . ?
C17 C22 1.413(3) . ?
C18 C19 1.404(3) . ?
C18 C23 1.512(3) . ?
C19 C20 1.370(4) . ?
C20 C21 1.384(4) . ?
C21 C22 1.390(3) . ?
C22 C26 1.526(4) . ?
C23 C24 1.530(4) . ?
C23 C25 1.536(3) . ?
C26 C27 1.533(5) . ?
C26 C28 1.529(5) . ?
C29 C30 1.375(6) . ?
C29 C36 1.518(5) . ?
C30 C31 1.504(5) . ?
C31 C32 1.496(5) . ?
C32 C33 1.508(4) . ?
C33 C34 1.397(4) . ?
C34 C35 1.496(5) . ?
C35 C36 1.555(6) . ?
